data_7014296
loop_
_publ_author_name
'Susana Alves'
'Ant\'onio Paulo'
'Jo\~ao D. G. Correia'
'\^Angela Domingos'
'Isabel Santos'

_publ_section_title
;
 Coordination capabilities of pyrazolyl containing ligands towards the
 fac-[Re(CO)3]+ moiety
;
_journal_issue 24
_journal_name_full 'J. Chem. Soc., Dalton Trans.'
_journal_page_first 4714
_journal_page_last 4719
_journal_paper_doi 10.1039/b207164a
_journal_year 2002
_chemical_formula_moiety '[Re(CO)3(k3-pz(CH2)2NH(CH2)2pz)]Br'
_chemical_formula_sum 'C17 H23 Br N5 O3 Re'
_chemical_formula_weight 611.51
_chemical_name_systematic
;
?
;
_space_group_IT_number 2
_symmetry_cell_setting triclinic
_symmetry_space_group_name_Hall '-P 1'
_symmetry_space_group_name_H-M 'P -1'
_atom_sites_solution_hydrogens geom
_atom_sites_solution_primary direct
_atom_sites_solution_secondary difmap
_audit_creation_method SHELXL-97
_cell_angle_alpha 114.52(2)
_cell_angle_beta 92.647(15)
_cell_angle_gamma 95.593(12)
_cell_formula_units_Z 4
_cell_length_a 8.6142(11)
_cell_length_b 15.622(3)
_cell_length_c 17.244(4)
_cell_measurement_reflns_used 25
_cell_measurement_temperature 293(2)
_cell_measurement_theta_max 14.0
_cell_measurement_theta_min 8.5
_cell_volume 2091.6(8)
_computing_cell_refinement 'CAD4 software(Enraf-Nonius,1989)'
_computing_data_collection 'CAD4 software(Enraf-Nonius,1989)'
_computing_data_reduction process-MolEN(Fair,1990)
_computing_molecular_graphics ORTEP-3(Farrugia,1997)
_computing_structure_refinement 'SHELXL-97 (Sheldrick, 1997)'
_computing_structure_solution 'SHELXS-97 (Sheldrick,1997)'
_diffrn_ambient_temperature 293(2)
_diffrn_measured_fraction_theta_full 0.924
_diffrn_measured_fraction_theta_max 0.924
_diffrn_measurement_device_type CAD4-Enraf-Nonius
_diffrn_measurement_method \w/2\qscans
_diffrn_radiation_monochromator graphite
_diffrn_radiation_source 'fine-focus sealed tube'
_diffrn_radiation_type MoK\a
_diffrn_radiation_wavelength 0.71073
_diffrn_reflns_av_R_equivalents 0.0297
_diffrn_reflns_av_sigmaI/netI 0.0536
_diffrn_reflns_limit_h_max 10
_diffrn_reflns_limit_h_min -10
_diffrn_reflns_limit_k_max 19
_diffrn_reflns_limit_k_min -18
_diffrn_reflns_limit_l_max 0
_diffrn_reflns_limit_l_min -21
_diffrn_reflns_number 8701
_diffrn_reflns_theta_full 27.00
_diffrn_reflns_theta_max 27.00
_diffrn_reflns_theta_min 2.32
_diffrn_standards_decay_% none
_diffrn_standards_interval_time 60
_diffrn_standards_number 3
_exptl_absorpt_coefficient_mu 7.746
_exptl_absorpt_correction_T_max 0.9996
_exptl_absorpt_correction_T_min 0.7192
_exptl_absorpt_correction_type 'empirical via \y-scan North et al(1968)'
_exptl_crystal_colour colorless
_exptl_crystal_density_diffrn 1.942
_exptl_crystal_density_method 'not measured'
_exptl_crystal_description 'irregular fragment'
_exptl_crystal_F_000 1176
_exptl_crystal_size_max 0.40
_exptl_crystal_size_mid 0.29
_exptl_crystal_size_min 0.27
_refine_diff_density_max 1.029
_refine_diff_density_min -0.975
_refine_diff_density_rms 0.170
_refine_ls_extinction_method none
_refine_ls_goodness_of_fit_ref 1.114
_refine_ls_hydrogen_treatment constr
_refine_ls_matrix_type full
_refine_ls_number_parameters 487
_refine_ls_number_reflns 8410
_refine_ls_number_restraints 0
_refine_ls_restrained_S_all 1.114
_refine_ls_R_factor_all 0.0795
_refine_ls_R_factor_gt 0.0458
_refine_ls_shift/su_max 0.001
_refine_ls_shift/su_mean 0.000
_refine_ls_structure_factor_coef Fsqd
_refine_ls_weighting_details 'calc w=1/[\s^2^(Fo^2^)+(0.0321P)^2^+6.6400P] where P=(Fo^2^+2Fc^2^)/3'
_refine_ls_weighting_scheme calc
_refine_ls_wR_factor_gt 0.0790
_refine_ls_wR_factor_ref 0.0943
_reflns_number_gt 6060
_reflns_number_total 8410
_reflns_threshold_expression >2sigma(I)
_cod_data_source_file b207164a.txt
_cod_data_source_block pzNHpz
_cod_original_cell_volume 2091.6(7)
_cod_original_sg_symbol_H-M P-1
_cod_database_code 7014296

loop_
_symmetry_equiv_pos_as_xyz
'x, y, z'
'-x, -y, -z'

loop_
_atom_site_label
_atom_site_type_symbol
_atom_site_fract_x
_atom_site_fract_y
_atom_site_fract_z
_atom_site_U_iso_or_equiv
_atom_site_adp_type
_atom_site_occupancy
_atom_site_symmetry_multiplicity
_atom_site_calc_flag
_atom_site_refinement_flags
_atom_site_disorder_assembly
_atom_site_disorder_group
Re1 Re 0.37692(4) 0.23493(2) 0.03559(2) 0.03097(10) Uani 1 1 d . . .
Re2 Re -0.04808(4) 0.28198(2) 0.49474(2) 0.03167(10) Uani 1 1 d . . .
Br1 Br 0.74966(12) 0.33166(8) -0.10044(7) 0.0540(3) Uani 1 1 d . . .
Br2 Br 0.28019(13) 0.16048(8) 0.60999(7) 0.0583(3) Uani 1 1 d . . .
O1 O 0.3482(10) 0.1078(5) 0.1301(5) 0.077(3) Uani 1 1 d . . .
O2 O 0.5872(9) 0.0904(6) -0.0680(5) 0.077(2) Uani 1 1 d . . .
O3 O 0.6689(9) 0.3416(6) 0.1577(5) 0.077(2) Uani 1 1 d . . .
O4 O 0.0162(10) 0.4189(5) 0.4127(5) 0.071(2) Uani 1 1 d . . .
O5 O 0.2346(9) 0.1936(6) 0.4083(5) 0.070(2) Uani 1 1 d . . .
O6 O 0.1726(8) 0.4360(5) 0.6388(5) 0.0582(19) Uani 1 1 d . . .
N1 N 0.3895(8) 0.3177(5) -0.0440(4) 0.0355(17) Uani 1 1 d . . .
H1 H 0.4940 0.3332 -0.0444 0.043 Uiso 1 1 calc R . .
N2 N 0.2333(7) 0.3405(4) 0.1182(4) 0.0260(14) Uani 1 1 d . . .
N3 N 0.1675(8) 0.1598(5) -0.0526(4) 0.0345(17) Uani 1 1 d . . .
N4 N -0.0842(9) 0.1931(5) 0.5678(4) 0.0364(17) Uani 1 1 d . . .
H4 H 0.0145 0.1832 0.5800 0.044 Uiso 1 1 calc R . .
N5 N -0.2580(8) 0.3380(5) 0.5495(4) 0.0346(17) Uani 1 1 d . . .
N6 N -0.2113(9) 0.1706(5) 0.3906(5) 0.0386(18) Uani 1 1 d . . .
N21 N 0.1367(7) 0.3882(5) 0.0901(4) 0.0289(15) Uani 1 1 d . . .
N31 N 0.1714(8) 0.1300(5) -0.1392(4) 0.0345(16) Uani 1 1 d . . .
N51 N -0.2853(8) 0.3552(5) 0.6332(4) 0.0354(17) Uani 1 1 d . . .
N61 N -0.3263(9) 0.1123(5) 0.4019(5) 0.0381(17) Uani 1 1 d . . .
C1 C 0.3572(11) 0.1570(6) 0.0954(6) 0.044(2) Uani 1 1 d . . .
C2 C 0.5048(11) 0.1468(7) -0.0313(6) 0.045(2) Uani 1 1 d . . .
C3 C 0.5619(11) 0.3041(7) 0.1118(6) 0.044(2) Uani 1 1 d . . .
C4 C -0.0126(12) 0.3660(7) 0.4405(6) 0.046(2) Uani 1 1 d . . .
C5 C 0.1284(12) 0.2253(7) 0.4423(6) 0.046(2) Uani 1 1 d . . .
C6 C 0.0884(11) 0.3762(7) 0.5846(6) 0.039(2) Uani 1 1 d . . .
C7 C 0.1560(10) 0.3977(7) 0.0106(5) 0.037(2) Uani 1 1 d . . .
H7A H 0.1090 0.4524 0.0125 0.045 Uiso 1 1 calc R . .
H7B H 0.1016 0.3420 -0.0368 0.045 Uiso 1 1 calc R . .
C8 C 0.3296(10) 0.4094(6) -0.0045(6) 0.036(2) Uani 1 1 d . . .
H8A H 0.3420 0.4421 -0.0414 0.043 Uiso 1 1 calc R . .
H8B H 0.3906 0.4482 0.0497 0.043 Uiso 1 1 calc R . .
C9 C 0.3293(11) 0.2704(6) -0.1364(5) 0.043(2) Uani 1 1 d . . .
H9A H 0.4030 0.2897 -0.1688 0.051 Uiso 1 1 calc R . .
H9B H 0.2308 0.2928 -0.1435 0.051 Uiso 1 1 calc R . .
C10 C 0.3035(10) 0.1630(7) -0.1742(6) 0.043(2) Uani 1 1 d . . .
H10A H 0.2831 0.1378 -0.2359 0.052 Uiso 1 1 calc R . .
H10B H 0.3974 0.1398 -0.1614 0.052 Uiso 1 1 calc R . .
C11 C -0.1646(10) 0.0973(6) 0.5163(5) 0.038(2) Uani 1 1 d . . .
H11A H -0.1717 0.0624 0.5515 0.046 Uiso 1 1 calc R . .
H11B H -0.1033 0.0646 0.4695 0.046 Uiso 1 1 calc R . .
C12 C -0.3267(12) 0.0981(7) 0.4803(6) 0.049(2) Uani 1 1 d . . .
H12A H -0.3896 0.0383 0.4685 0.059 Uiso 1 1 calc R . .
H12B H -0.3751 0.1483 0.5228 0.059 Uiso 1 1 calc R . .
C13 C -0.1474(13) 0.2335(7) 0.6533(6) 0.053(3) Uani 1 1 d . . .
H13A H -0.0755 0.2264 0.6946 0.063 Uiso 1 1 calc R . .
H13B H -0.2464 0.1960 0.6497 0.063 Uiso 1 1 calc R . .
C14 C -0.1733(11) 0.3361(7) 0.6869(5) 0.041(2) Uani 1 1 d . . .
H14A H -0.2093 0.3555 0.7435 0.049 Uiso 1 1 calc R . .
H14B H -0.0740 0.3743 0.6926 0.049 Uiso 1 1 calc R . .
C21 C 0.0426(9) 0.4338(6) 0.1498(5) 0.0320(19) Uani 1 1 d . . .
C22 C 0.0773(10) 0.4154(6) 0.2188(6) 0.039(2) Uani 1 1 d . . .
H22 H 0.0303 0.4368 0.2698 0.047 Uiso 1 1 calc R . .
C23 C 0.1964(10) 0.3585(6) 0.1978(5) 0.035(2) Uani 1 1 d . . .
C24 C -0.0740(10) 0.4912(6) 0.1347(6) 0.042(2) Uani 1 1 d . . .
H24A H -0.0691 0.4883 0.0781 0.062 Uiso 1 1 calc R . .
H24B H -0.0505 0.5560 0.1761 0.062 Uiso 1 1 calc R . .
H24C H -0.1773 0.4663 0.1400 0.062 Uiso 1 1 calc R . .
C25 C 0.2803(13) 0.3260(8) 0.2568(6) 0.057(3) Uani 1 1 d . . .
H25A H 0.3579 0.2876 0.2274 0.085 Uiso 1 1 calc R . .
H25B H 0.2063 0.2895 0.2748 0.085 Uiso 1 1 calc R . .
H25C H 0.3303 0.3802 0.3061 0.085 Uiso 1 1 calc R . .
C31 C 0.0380(10) 0.0766(6) -0.1813(6) 0.039(2) Uani 1 1 d . . .
C32 C -0.0568(11) 0.0694(7) -0.1215(7) 0.047(2) Uani 1 1 d . . .
H32 H -0.1564 0.0357 -0.1321 0.057 Uiso 1 1 calc R . .
C33 C 0.0270(10) 0.1228(6) -0.0421(6) 0.038(2) Uani 1 1 d . . .
C34 C 0.0087(11) 0.0334(7) -0.2764(6) 0.052(3) Uani 1 1 d . . .
H34A H 0.0975 0.0520 -0.3002 0.078 Uiso 1 1 calc R . .
H34B H -0.0828 0.0548 -0.2928 0.078 Uiso 1 1 calc R . .
H34C H -0.0074 -0.0345 -0.2977 0.078 Uiso 1 1 calc R . .
C35 C -0.0278(11) 0.1412(8) 0.0432(6) 0.056(3) Uani 1 1 d . . .
H35A H 0.0533 0.1806 0.0872 0.084 Uiso 1 1 calc R . .
H35B H -0.0523 0.0821 0.0474 0.084 Uiso 1 1 calc R . .
H35C H -0.1197 0.1729 0.0501 0.084 Uiso 1 1 calc R . .
C51 C -0.4177(10) 0.3957(7) 0.6534(6) 0.042(2) Uani 1 1 d . . .
C52 C -0.4784(11) 0.4026(7) 0.5836(6) 0.049(3) Uani 1 1 d . . .
H52 H -0.5710 0.4267 0.5785 0.059 Uiso 1 1 calc R . .
C53 C -0.3787(11) 0.3675(7) 0.5210(6) 0.045(2) Uani 1 1 d . . .
C54 C -0.4772(11) 0.4204(8) 0.7398(7) 0.059(3) Uani 1 1 d . . .
H54A H -0.4048 0.4059 0.7752 0.089 Uiso 1 1 calc R . .
H54B H -0.5776 0.3842 0.7330 0.089 Uiso 1 1 calc R . .
H54C H -0.4874 0.4868 0.7662 0.089 Uiso 1 1 calc R . .
C55 C -0.3973(14) 0.3613(9) 0.4316(7) 0.068(3) Uani 1 1 d . . .
H55A H -0.3115 0.3334 0.4012 0.101 Uiso 1 1 calc R . .
H55B H -0.3983 0.4238 0.4342 0.101 Uiso 1 1 calc R . .
H55C H -0.4941 0.3228 0.4025 0.101 Uiso 1 1 calc R . .
C61 C -0.4223(12) 0.0631(7) 0.3295(7) 0.049(3) Uani 1 1 d . . .
C62 C -0.3667(13) 0.0884(7) 0.2691(6) 0.052(3) Uani 1 1 d . . .
H62 H -0.4089 0.0655 0.2125 0.063 Uiso 1 1 calc R . .
C63 C -0.2366(13) 0.1542(7) 0.3063(6) 0.049(3) Uani 1 1 d . . .
C64 C -0.5585(11) -0.0075(8) 0.3258(8) 0.065(3) Uani 1 1 d . . .
H64A H -0.5633 -0.0083 0.3810 0.098 Uiso 1 1 calc R . .
H64B H -0.5446 -0.0695 0.2842 0.098 Uiso 1 1 calc R . .
H64C H -0.6542 0.0105 0.3099 0.098 Uiso 1 1 calc R . .
C65 C -0.1358(15) 0.2019(9) 0.2639(7) 0.076(4) Uani 1 1 d . . .
H65A H -0.0526 0.2445 0.3046 0.115 Uiso 1 1 calc R . .
H65B H -0.1977 0.2370 0.2429 0.115 Uiso 1 1 calc R . .
H65C H -0.0921 0.1550 0.2171 0.115 Uiso 1 1 calc R . .

loop_
_atom_site_aniso_label
_atom_site_aniso_U_11
_atom_site_aniso_U_22
_atom_site_aniso_U_33
_atom_site_aniso_U_23
_atom_site_aniso_U_13
_atom_site_aniso_U_12
Re1 0.02393(18) 0.03151(19) 0.0385(2) 0.01554(16) 0.00376(15) 0.00449(14)
Re2 0.0354(2) 0.0332(2) 0.02962(19) 0.01481(16) 0.00918(15) 0.00908(15)
Br1 0.0380(5) 0.0722(7) 0.0521(6) 0.0281(6) 0.0073(5) -0.0028(5)
Br2 0.0542(7) 0.0621(7) 0.0675(7) 0.0353(6) 0.0004(5) 0.0130(5)
O1 0.096(7) 0.067(5) 0.098(7) 0.067(5) 0.000(5) 0.005(5)
O2 0.061(5) 0.067(5) 0.086(6) 0.011(5) 0.009(4) 0.029(4)
O3 0.047(5) 0.090(6) 0.087(6) 0.037(5) -0.024(4) -0.017(4)
O4 0.116(7) 0.054(5) 0.058(5) 0.035(4) 0.031(5) 0.009(5)
O5 0.061(5) 0.078(5) 0.073(5) 0.028(4) 0.034(4) 0.033(4)
O6 0.039(4) 0.061(5) 0.055(5) 0.006(4) 0.006(3) 0.001(4)
N1 0.027(4) 0.044(4) 0.038(4) 0.022(4) 0.002(3) -0.002(3)
N2 0.033(4) 0.025(3) 0.022(3) 0.012(3) 0.006(3) 0.003(3)
N3 0.026(4) 0.036(4) 0.039(4) 0.014(3) 0.010(3) -0.002(3)
N4 0.043(4) 0.033(4) 0.038(4) 0.018(3) 0.009(3) 0.016(3)
N5 0.040(4) 0.048(4) 0.032(4) 0.028(4) 0.014(3) 0.020(4)
N6 0.041(4) 0.042(4) 0.036(4) 0.019(4) 0.007(3) 0.006(4)
N21 0.028(4) 0.036(4) 0.027(4) 0.016(3) 0.004(3) 0.009(3)
N31 0.030(4) 0.035(4) 0.036(4) 0.012(3) 0.002(3) 0.001(3)
N51 0.031(4) 0.040(4) 0.034(4) 0.014(3) 0.009(3) 0.010(3)
N61 0.037(4) 0.042(4) 0.038(4) 0.020(4) 0.003(3) 0.004(3)
C1 0.037(5) 0.034(5) 0.053(6) 0.014(5) -0.006(5) 0.005(4)
C2 0.039(5) 0.053(6) 0.035(5) 0.011(5) -0.002(4) 0.010(5)
C3 0.034(5) 0.046(6) 0.050(6) 0.018(5) 0.004(5) 0.010(4)
C4 0.070(7) 0.041(5) 0.035(5) 0.023(5) 0.018(5) 0.006(5)
C5 0.056(6) 0.042(5) 0.055(6) 0.031(5) 0.019(5) 0.018(5)
C6 0.034(5) 0.046(6) 0.044(6) 0.024(5) 0.022(4) 0.015(4)
C7 0.033(5) 0.050(5) 0.034(5) 0.020(4) 0.011(4) 0.014(4)
C8 0.039(5) 0.033(5) 0.037(5) 0.017(4) 0.007(4) -0.001(4)
C9 0.044(6) 0.054(6) 0.034(5) 0.022(5) 0.009(4) -0.001(5)
C10 0.032(5) 0.063(6) 0.032(5) 0.015(5) 0.010(4) 0.009(5)
C11 0.049(6) 0.036(5) 0.034(5) 0.018(4) 0.010(4) 0.008(4)
C12 0.052(6) 0.049(6) 0.043(6) 0.020(5) 0.005(5) -0.005(5)
C13 0.078(8) 0.052(6) 0.031(5) 0.020(5) 0.007(5) 0.014(6)
C14 0.041(5) 0.055(6) 0.030(5) 0.020(4) 0.002(4) 0.012(4)
C21 0.030(5) 0.030(4) 0.039(5) 0.017(4) 0.012(4) 0.007(4)
C22 0.039(5) 0.045(5) 0.040(5) 0.025(4) 0.009(4) 0.002(4)
C23 0.041(5) 0.035(5) 0.036(5) 0.019(4) 0.007(4) 0.014(4)
C24 0.040(5) 0.051(6) 0.042(5) 0.024(5) 0.016(4) 0.019(4)
C25 0.070(7) 0.081(8) 0.038(6) 0.038(6) 0.007(5) 0.028(6)
C31 0.035(5) 0.031(5) 0.048(6) 0.015(4) -0.005(4) 0.005(4)
C32 0.029(5) 0.048(6) 0.064(7) 0.026(5) -0.001(5) -0.009(4)
C33 0.029(5) 0.038(5) 0.055(6) 0.027(5) 0.012(4) 0.002(4)
C34 0.042(6) 0.059(6) 0.048(6) 0.019(5) -0.016(5) -0.006(5)
C35 0.038(6) 0.074(7) 0.054(6) 0.028(6) 0.009(5) -0.009(5)
C51 0.035(5) 0.050(6) 0.038(5) 0.016(5) 0.012(4) 0.009(4)
C52 0.042(6) 0.063(7) 0.050(6) 0.027(5) 0.009(5) 0.022(5)
C53 0.044(6) 0.047(6) 0.040(5) 0.017(5) -0.002(4) 0.008(5)
C54 0.036(6) 0.075(8) 0.061(7) 0.020(6) 0.019(5) 0.019(5)
C55 0.069(8) 0.090(9) 0.063(7) 0.045(7) 0.005(6) 0.039(7)
C61 0.043(6) 0.045(6) 0.057(7) 0.018(5) 0.001(5) 0.010(5)
C62 0.067(7) 0.051(6) 0.038(6) 0.016(5) -0.005(5) 0.015(5)
C63 0.067(7) 0.049(6) 0.026(5) 0.010(4) -0.001(5) 0.016(5)
C64 0.031(6) 0.071(7) 0.084(9) 0.027(7) -0.010(5) -0.002(5)
C65 0.100(10) 0.088(9) 0.045(7) 0.038(7) 0.002(7) -0.012(8)

loop_
_atom_type_symbol
_atom_type_description
_atom_type_scat_dispersion_real
_atom_type_scat_dispersion_imag
_atom_type_scat_source
C C 0.0033 0.0016 'International Tables Vol C Tables 4.2.6.8 and 6.1.1.4'
H H 0.0000 0.0000 'International Tables Vol C Tables 4.2.6.8 and 6.1.1.4'
Br Br -0.2901 2.4595 'International Tables Vol C Tables 4.2.6.8 and 6.1.1.4'
N N 0.0061 0.0033 'International Tables Vol C Tables 4.2.6.8 and 6.1.1.4'
O O 0.0106 0.0060 'International Tables Vol C Tables 4.2.6.8 and 6.1.1.4'
Re Re -1.0185 7.2310 'International Tables Vol C Tables 4.2.6.8 and 6.1.1.4'

loop_
_geom_angle_atom_site_label_1
_geom_angle_atom_site_label_2
_geom_angle_atom_site_label_3
_geom_angle
_geom_angle_site_symmetry_1
_geom_angle_site_symmetry_3
_geom_angle_publ_flag
C2 Re1 C1 84.4(4) . . ?
C2 Re1 C3 87.9(4) . . ?
C1 Re1 C3 88.2(4) . . ?
C2 Re1 N3 92.5(3) . . ?
C1 Re1 N3 93.6(3) . . ?
C3 Re1 N3 178.2(3) . . ?
C2 Re1 N2 177.9(3) . . ?
C1 Re1 N2 95.0(3) . . ?
C3 Re1 N2 90.1(3) . . ?
N3 Re1 N2 89.5(2) . . ?
C2 Re1 N1 93.9(4) . . ?
C1 Re1 N1 175.5(3) . . ?
C3 Re1 N1 95.9(3) . . ?
N3 Re1 N1 82.3(3) . . ?
N2 Re1 N1 86.9(2) . . ?
C6 Re2 C5 89.6(4) . . ?
C6 Re2 C4 83.6(4) . . ?
C5 Re2 C4 86.7(4) . . ?
C6 Re2 N5 93.9(3) . . ?
C5 Re2 N5 176.4(4) . . ?
C4 Re2 N5 94.8(3) . . ?
C6 Re2 N6 178.9(3) . . ?
C5 Re2 N6 91.1(4) . . ?
C4 Re2 N6 97.3(4) . . ?
N5 Re2 N6 85.4(3) . . ?
C6 Re2 N4 92.4(3) . . ?
C5 Re2 N4 94.9(3) . . ?
C4 Re2 N4 175.6(3) . . ?
N5 Re2 N4 83.8(2) . . ?
N6 Re2 N4 86.8(3) . . ?
C8 N1 C9 108.8(7) . . ?
C8 N1 Re1 113.8(5) . . ?
C9 N1 Re1 119.7(5) . . ?
C23 N2 N21 104.7(6) . . ?
C23 N2 Re1 129.6(5) . . ?
N21 N2 Re1 124.5(5) . . ?
C33 N3 N31 105.8(7) . . ?
C33 N3 Re1 132.9(6) . . ?
N31 N3 Re1 120.8(5) . . ?
C11 N4 C13 109.8(7) . . ?
C11 N4 Re2 114.0(5) . . ?
C13 N4 Re2 119.9(5) . . ?
C53 N5 N51 104.4(7) . . ?
C53 N5 Re2 133.6(6) . . ?
N51 N5 Re2 121.9(5) . . ?
N61 N6 C63 104.7(8) . . ?
N61 N6 Re2 125.1(5) . . ?
C63 N6 Re2 129.6(7) . . ?
C21 N21 N2 111.4(6) . . ?
C21 N21 C7 126.3(7) . . ?
N2 N21 C7 121.6(6) . . ?
C31 N31 N3 110.8(7) . . ?
C31 N31 C10 127.9(8) . . ?
N3 N31 C10 121.0(7) . . ?
C51 N51 N5 110.3(7) . . ?
C51 N51 C14 129.1(7) . . ?
N5 N51 C14 120.5(6) . . ?
C61 N61 N6 111.5(8) . . ?
C61 N61 C12 126.3(8) . . ?
N6 N61 C12 121.7(7) . . ?
O1 C1 Re1 177.9(9) . . ?
O2 C2 Re1 175.0(9) . . ?
O3 C3 Re1 177.0(9) . . ?
O4 C4 Re2 175.4(10) . . ?
O5 C5 Re2 176.6(8) . . ?
O6 C6 Re2 177.9(8) . . ?
N21 C7 C8 111.7(7) . . ?
N1 C8 C7 111.8(7) . . ?
N1 C9 C10 114.9(7) . . ?
N31 C10 C9 110.7(7) . . ?
N4 C11 C12 112.4(7) . . ?
N61 C12 C11 112.6(8) . . ?
N4 C13 C14 115.9(8) . . ?
N51 C14 C13 113.8(8) . . ?
N21 C21 C22 107.0(7) . . ?
N21 C21 C24 121.8(7) . . ?
C22 C21 C24 131.2(8) . . ?
C21 C22 C23 106.3(8) . . ?
N2 C23 C22 110.5(7) . . ?
N2 C23 C25 124.1(8) . . ?
C22 C23 C25 125.3(8) . . ?
N31 C31 C32 107.6(8) . . ?
N31 C31 C34 123.0(8) . . ?
C32 C31 C34 129.4(9) . . ?
C31 C32 C33 106.0(8) . . ?
N3 C33 C32 109.8(8) . . ?
N3 C33 C35 123.3(8) . . ?
C32 C33 C35 126.8(8) . . ?
C52 C51 N51 107.2(8) . . ?
C52 C51 C54 131.1(9) . . ?
N51 C51 C54 121.6(8) . . ?
C51 C52 C53 107.4(8) . . ?
N5 C53 C52 110.7(8) . . ?
N5 C53 C55 122.5(9) . . ?
C52 C53 C55 126.8(9) . . ?
N61 C61 C62 106.9(9) . . ?
N61 C61 C64 121.3(10) . . ?
C62 C61 C64 131.8(10) . . ?
C61 C62 C63 107.7(9) . . ?
N6 C63 C62 109.3(9) . . ?
N6 C63 C65 123.9(9) . . ?
C62 C63 C65 126.8(9) . . ?

loop_
_geom_bond_atom_site_label_1
_geom_bond_atom_site_label_2
_geom_bond_distance
_geom_bond_site_symmetry_2
_geom_bond_publ_flag
Re1 C2 1.880(9) . ?
Re1 C1 1.896(10) . ?
Re1 C3 1.931(10) . ?
Re1 N3 2.190(7) . ?
Re1 N2 2.211(6) . ?
Re1 N1 2.242(7) . ?
Re2 C6 1.885(10) . ?
Re2 C5 1.908(10) . ?
Re2 C4 1.913(9) . ?
Re2 N5 2.170(7) . ?
Re2 N6 2.219(7) . ?
Re2 N4 2.240(7) . ?
O1 C1 1.151(11) . ?
O2 C2 1.175(11) . ?
O3 C3 1.123(11) . ?
O4 C4 1.129(10) . ?
O5 C5 1.149(11) . ?
O6 C6 1.163(11) . ?
N1 C8 1.467(10) . ?
N1 C9 1.492(10) . ?
N2 C23 1.343(10) . ?
N2 N21 1.366(8) . ?
N3 C33 1.343(10) . ?
N3 N31 1.371(9) . ?
N4 C11 1.464(11) . ?
N4 C13 1.496(11) . ?
N5 C53 1.330(11) . ?
N5 N51 1.389(9) . ?
N6 N61 1.355(10) . ?
N6 C63 1.370(11) . ?
N21 C21 1.344(10) . ?
N21 C7 1.455(10) . ?
N31 C31 1.333(10) . ?
N31 C10 1.460(11) . ?
N51 C51 1.347(10) . ?
N51 C14 1.442(10) . ?
N61 C61 1.348(12) . ?
N61 C12 1.458(11) . ?
C7 C8 1.536(11) . ?
C9 C10 1.515(13) . ?
C11 C12 1.505(13) . ?
C13 C14 1.506(12) . ?
C21 C22 1.361(11) . ?
C21 C24 1.492(11) . ?
C22 C23 1.386(11) . ?
C23 C25 1.499(11) . ?
C31 C32 1.378(13) . ?
C31 C34 1.490(12) . ?
C32 C33 1.392(13) . ?
C33 C35 1.486(12) . ?
C51 C52 1.339(12) . ?
C51 C54 1.504(12) . ?
C52 C53 1.375(13) . ?
C53 C55 1.504(13) . ?
C61 C62 1.349(14) . ?
C61 C64 1.509(14) . ?
C62 C63 1.372(14) . ?
C63 C65 1.493(14) . ?
